data_2104553
loop_
_publ_author_name
'Marsh, Richard E.'

_publ_section_title
;
 Space groups <i>P</i>1 and <i>Cc</i>: how are they doing?
;
_journal_coeditor_code BK5088
_journal_issue 6
_journal_name_full 'Acta Crystallographica Section B'
_journal_page_first 782
_journal_page_last 783
_journal_paper_doi 10.1107/S0108768109046448
_journal_volume 65
_journal_year 2009
_chemical_formula_sum 'C16 H14 N6 Ni2 O2 S4'
_chemical_formula_weight 567.99
_chemical_name_systematic
;
catena(bis(mu(2)-4-Methylpyridine-N-oxide-O)-tetrakis(mu(2)-thiocyanato-S,N)-
di-nickel(ii))
;
_space_group_IT_number 2
_symmetry_cell_setting triclinic
_symmetry_space_group_name_Hall '-P 1'
_symmetry_space_group_name_H-M 'P -1'
_cell_angle_alpha 71.950(3)
_cell_angle_beta 77.227(4)
_cell_angle_gamma 71.760(3)
_cell_formula_units_Z 1
_cell_length_a 7.888(2)
_cell_length_b 8.103(2)
_cell_length_c 9.590(2)
_cell_measurement_reflns_used 1194
_cell_measurement_temperature 293(2)
_cell_measurement_theta_max 27.000
_cell_measurement_theta_min 2.075
_cell_volume 548.3(2)
_diffrn_ambient_temperature 273(2)
_diffrn_measurement_device_type 'CCD area detector'
_diffrn_radiation_monochromator graphite
_diffrn_radiation_source 'fine-focus sealed tube'
_diffrn_radiation_type MoK\a
_diffrn_radiation_wavelength 0.71073
_exptl_crystal_colour yellowish
_exptl_crystal_density_diffrn 1.720
_exptl_crystal_density_method 'not measured'
_exptl_crystal_description prism
_exptl_crystal_F_000 288
_exptl_crystal_size_max 0.12
_exptl_crystal_size_mid 0.10
_exptl_crystal_size_min 0.09
_cod_data_source_file bk5088.cif
_cod_data_source_block PEDSUN
_cod_depositor_comments
;
The following automatic conversions were performed:
'_symmetry_cell_setting' value 'Triclinic' changed to 'triclinic'
according to '/home/saulius/struct/CIF-dictionaries/cif_core.dic'
dictionary named 'cif_core.dic' version 2.4.1 from 2010-06-29.

Automatic conversion script
Id: cif_fix_enum 1527 2010-12-29 10:47:43Z saulius 

The following automatic conversions were performed:

'_symmetry_cell_setting' value 'Triclinic' changed to 'triclinic'
according to /home/saulius/struct/CIF-dictionaries/cif_core.dic
dictionary named 'cif_core.dic' version 2.4.1 from 2010-06-29.

Automatic conversion script
Id: cif_fix_values 1715 2011-07-08 13:25:40Z adriana 
;
_cod_original_sg_symbol_H-M P-1
_cod_database_code 2104553

loop_
_symmetry_equiv_pos_as_xyz
'x, y, z'
'-x, -y, -z'

loop_
_atom_site_label
_atom_site_type_symbol
_atom_site_fract_x
_atom_site_fract_y
_atom_site_fract_z
_atom_site_occupancy
Ni1 Ni 0.37736 0.36980 0.48523 1
O1 O 0.4596 0.6029 0.3806 1
N1 N 0.3606 0.1222 0.6078 1
C1 C 0.3596 -0.0259 0.6415 1
S1 S 0.3542 -0.2386 0.6881 1
N2 N 0.1501 0.4926 0.6004 1
C2 C 0.0014 0.5376 0.6476 1
S2 S -0.2134 0.6055 0.7146 1
N3 N 0.3659 0.7443 0.2842 1
C3 C 0.2257 0.8618 0.3335 1
H1 H 0.1882 0.8441 0.4348 1
C4 C 0.1340 1.0105 0.2358 1
H2 H 0.0348 1.0924 0.2714 1
C5 C 0.1900 1.0375 0.0854 1
C6 C 0.3315 0.9071 0.0394 1
H3 H 0.3688 0.9186 -0.0612 1
C7 C 0.4184 0.7607 0.1408 1
H4 H 0.5138 0.6731 0.1083 1
C8 C 0.0960 1.2045 -0.0213 1

loop_
_geom_angle_atom_site_label_1
_geom_angle_atom_site_label_2
_geom_angle_atom_site_label_3
_geom_angle
_geom_angle_site_symmetry_1
_geom_angle_site_symmetry_2
_geom_angle_site_symmetry_3
_geom_angle_publ_flag
O1 Ni1 N1 164.72 . . . yes
O1 Ni1 N2 94.86 . . . yes
S2 Ni1 O1 94.87 2_566 . . yes
S1 Ni1 O1 82.19 2_656 . . yes
O1 Ni1 O1 72.02 . . 2_666 yes
N1 Ni1 N2 92.79 . . . yes
S2 Ni1 N1 98.04 2_566 . . yes
S1 Ni1 N1 91.58 2_656 . . yes
O1 Ni1 N1 94.60 2_666 . . yes
S2 Ni1 N2 92.21 2_566 . . yes
S1 Ni1 N2 172.99 2_656 . . yes
O1 Ni1 N2 91.49 2_666 . . yes
S1 Ni1 S2 81.74 2_656 . 2_566 yes
S2 Ni1 O1 166.63 2_566 . 2_666 yes
S1 Ni1 O1 93.63 2_656 . 2_666 yes
Ni1 S1 C1 101.44 2_656 . . yes
Ni1 S2 C2 104.01 2_566 . . yes
Ni1 O1 N3 123.36 . . . yes
Ni1 O1 Ni1 107.98 . . 2_666 yes
Ni1 O1 N3 123.08 2_666 . . yes
Ni1 N1 C1 162.09 . . . yes
Ni1 N2 C2 160.74 . . . yes
O1 N3 C3 120.21 . . . yes
O1 N3 C7 118.33 . . . yes
C3 N3 C7 121.45 . . . yes
S1 C1 N1 178.69 . . . yes
S2 C2 N2 179.21 . . . yes
N3 C3 C4 120.50 . . . yes
C3 C4 C5 119.87 . . . no
C4 C5 C6 117.34 . . . no
C4 C5 C8 120.04 . . . no
C6 C5 C8 122.62 . . . no
C5 C6 C7 120.68 . . . no
N3 C7 C6 120.00 . . . yes
N3 C3 H1 120.00 . . . no
C4 C3 H1 120.00 . . . no
C3 C4 H2 120.00 . . . no
C5 C4 H2 120.00 . . . no
C5 C6 H3 119.00 . . . no
C7 C6 H3 120.00 . . . no
N3 C7 H4 120.00 . . . no
C6 C7 H4 120.00 . . . no

loop_
_geom_bond_atom_site_label_1
_geom_bond_atom_site_label_2
_geom_bond_distance
_geom_bond_site_symmetry_1
_geom_bond_site_symmetry_2
_geom_bond_publ_flag
Ni1 O1 2.0736 . . yes
Ni1 N1 2.0150 . . yes
Ni1 N2 2.0279 . . yes
Ni1 S2 2.4660 . 2_566 yes
Ni1 S1 2.5508 . 2_656 yes
Ni1 O1 2.1082 . 2_666 yes
S1 C1 1.6530 . . yes
S2 C2 1.6554 . . yes
O1 N3 1.3525 . . yes
N1 C1 1.1442 . . yes
N2 C2 1.1460 . . yes
N3 C3 1.3197 . . yes
N3 C7 1.3228 . . yes
C3 C4 1.3811 . . no
C4 C5 1.3808 . . no
C5 C6 1.3747 . . no
C5 C8 1.5091 . . no
C6 C7 1.3761 . . no
C3 H1 0.9300 . . no
C4 H2 0.9300 . . no
C6 H3 0.9300 . . no
C7 H4 0.9300 . . no
